data_4338154
loop_
_publ_author_name
'Di Francesco, Gianna N.'
'Gaillard, Aleth'
'Ghiviriga, Ion'
'Abboud, Khalil A.'
'Murray, Leslie J.'

_publ_section_title
;
 Modeling biological copper clusters: synthesis of a tricopper complex,
 and its chloride- and sulfide-bridged congeners.
;
_journal_issue 9
_journal_name_full 'Inorganic chemistry'
_journal_page_first 4647
_journal_page_last 4654
_journal_paper_doi 10.1021/ic500333p
_journal_volume 53
_journal_year 2014
_chemical_formula_sum 'C61 H95 Cl Cu3 K N6 O4'
_chemical_formula_weight 1241.60
_space_group_IT_number 33
_symmetry_cell_setting orthorhombic
_symmetry_space_group_name_Hall 'P 2c -2n'
_symmetry_space_group_name_H-M 'P n a 21'
_atom_sites_solution_hydrogens geom
_atom_sites_solution_primary direct
_atom_sites_solution_secondary difmap
_audit_creation_method SHELXL-97
_audit_update_record
;
2012-06-06 # Formatted by publCIF
;
_cell_angle_alpha 90.00
_cell_angle_beta 90.00
_cell_angle_gamma 90.00
_cell_formula_units_Z 4
_cell_length_a 23.400(2)
_cell_length_b 13.7570(13)
_cell_length_c 18.4689(17)
_cell_measurement_reflns_used 9946
_cell_measurement_temperature 100(2)
_cell_measurement_theta_max 28.39
_cell_measurement_theta_min 2.54
_cell_volume 5945.4(9)
_computing_cell_refinement 'Bruker APEX2'
_computing_data_collection 'Bruker APEX2 (Bruker, 2008)'
_computing_data_reduction 'Bruker SAINT (Bruker, 2008)'
_computing_molecular_graphics 'Bruker SHELXTL'
_computing_publication_material 'Bruker SHELXTL'
_computing_structure_refinement 'Bruker SHELXTL'
_computing_structure_solution 'Bruker SHELXTL (Bruker, 2008)'
_diffrn_ambient_temperature 100(2)
_diffrn_measured_fraction_theta_full 1.000
_diffrn_measured_fraction_theta_max 1.000
_diffrn_measurement_device_type 'Bruker APEX-II DUO'
_diffrn_measurement_method 'phi and omega scans'
_diffrn_radiation_monochromator 'Bruker Triumph'
_diffrn_radiation_source 'fine-focus sealed tube'
_diffrn_radiation_type MoK\a
_diffrn_radiation_wavelength 0.71073
_diffrn_reflns_av_R_equivalents 0.0432
_diffrn_reflns_av_sigmaI/netI 0.0476
_diffrn_reflns_limit_h_max 21
_diffrn_reflns_limit_h_min -30
_diffrn_reflns_limit_k_max 11
_diffrn_reflns_limit_k_min -17
_diffrn_reflns_limit_l_max 23
_diffrn_reflns_limit_l_min -23
_diffrn_reflns_number 55795
_diffrn_reflns_theta_full 27.50
_diffrn_reflns_theta_max 27.50
_diffrn_reflns_theta_min 1.72
_exptl_absorpt_coefficient_mu 1.230
_exptl_absorpt_correction_T_max 0.9490
_exptl_absorpt_correction_T_min 0.7543
_exptl_absorpt_correction_type numerical
_exptl_absorpt_process_details 'based on measured indexed crystal faces, Bruker SHELXTL  v6.14 (Bruker 2008)'
_exptl_crystal_colour yellow
_exptl_crystal_density_diffrn 1.387
_exptl_crystal_density_meas 0
_exptl_crystal_density_method 'not measured'
_exptl_crystal_description irregular
_exptl_crystal_F_000 2632
_exptl_crystal_size_max 0.24
_exptl_crystal_size_mid 0.12
_exptl_crystal_size_min 0.04
_refine_diff_density_max 0.578
_refine_diff_density_min -0.541
_refine_diff_density_rms 0.060
_refine_ls_abs_structure_details 'Flack H D (1983), Acta Cryst. A39, 876-881'
_refine_ls_abs_structure_Flack -0.008(6)
_refine_ls_extinction_method none
_refine_ls_goodness_of_fit_ref 0.971
_refine_ls_hydrogen_treatment constr
_refine_ls_matrix_type full
_refine_ls_number_parameters 691
_refine_ls_number_reflns 13553
_refine_ls_number_restraints 1
_refine_ls_restrained_S_all 0.971
_refine_ls_R_factor_all 0.0424
_refine_ls_R_factor_gt 0.0300
_refine_ls_shift/su_max 0.003
_refine_ls_shift/su_mean 0.000
_refine_ls_structure_factor_coef Fsqd
_refine_ls_weighting_details 'calc w=1/[\s^2^(Fo^2^)+(0.0322P)^2^] where P=(Fo^2^+2Fc^2^)/3'
_refine_ls_weighting_scheme calc
_refine_ls_wR_factor_gt 0.0620
_refine_ls_wR_factor_ref 0.0651
_reflns_number_gt 11381
_reflns_number_total 13553
_reflns_threshold_expression I>2\s(I)
_cod_data_source_file ic500333p_si_003.cif
_cod_data_source_block face
_cod_depositor_comments 'Adding full bibliography for 4338153--4338154.cif.'
_cod_original_cell_volume 5945.3(9)
_cod_original_sg_symbol_H-M Pna21
_cod_database_code 4338154

loop_
_symmetry_equiv_pos_as_xyz
'x, y, z'
'-x, -y, z+1/2'
'x+1/2, -y+1/2, z'
'-x+1/2, y+1/2, z+1/2'

loop_
_atom_site_label
_atom_site_type_symbol
_atom_site_fract_x
_atom_site_fract_y
_atom_site_fract_z
_atom_site_U_iso_or_equiv
_atom_site_adp_type
_atom_site_occupancy
_atom_site_symmetry_multiplicity
_atom_site_calc_flag
_atom_site_refinement_flags
Cu1 Cu 0.219118(12) 0.39350(2) 0.268528(16) 0.01493(7) Uani 1 1 d .
Cu2 Cu 0.078312(13) 0.51302(2) 0.289942(15) 0.01460(7) Uani 1 1 d .
Cu3 Cu 0.215960(12) 0.66770(2) 0.269042(16) 0.01533(7) Uani 1 1 d .
K1 K 0.34877(2) 0.44199(4) 0.25163(3) 0.01790(12) Uani 1 1 d .
Cl1 Cl 0.17083(2) 0.52782(4) 0.27623(3) 0.01757(12) Uani 1 1 d .
O1 O 0.40028(8) 0.61426(12) 0.27194(12) 0.0289(4) Uani 1 1 d .
O2 O 0.43615(9) 0.36098(15) 0.31632(13) 0.0408(6) Uani 1 1 d .
O3 O 0.42075(8) 0.44284(16) 0.13979(11) 0.0338(5) Uani 1 1 d .
O4 O 0.11421(10) 0.05117(18) 0.22222(13) 0.0461(6) Uani 1 1 d .
N1 N 0.24720(9) 0.33042(16) 0.18095(10) 0.0121(4) Uani 1 1 d .
N2 N 0.25929(9) 0.32548(16) 0.34566(10) 0.0127(5) Uani 1 1 d .
N3 N 0.02092(9) 0.50245(15) 0.21548(11) 0.0123(4) Uani 1 1 d .
N4 N 0.03626(9) 0.50709(16) 0.38027(11) 0.0125(4) Uani 1 1 d .
N5 N 0.22739(9) 0.74669(16) 0.18394(11) 0.0134(5) Uani 1 1 d .
N6 N 0.24789(9) 0.74211(16) 0.34821(11) 0.0151(5) Uani 1 1 d .
C1 C 0.22709(10) 0.35437(19) 0.10667(13) 0.0131(5) Uani 1 1 d .
H1A H 0.2052 0.2987 0.0870 0.016 Uiso 1 1 calc R
H1B H 0.2605 0.3654 0.0749 0.016 Uiso 1 1 calc R
C2 C 0.28068(10) 0.25312(19) 0.18884(13) 0.0132(5) Uani 1 1 d .
C3 C 0.30336(10) 0.22165(17) 0.25570(13) 0.0142(5) Uani 1 1 d .
H3 H 0.3304 0.1704 0.2516 0.017 Uiso 1 1 calc R
C4 C 0.29329(10) 0.25226(18) 0.32774(13) 0.0126(5) Uani 1 1 d .
C5 C 0.25091(11) 0.34674(18) 0.42422(12) 0.0133(5) Uani 1 1 d .
H5A H 0.2886 0.3527 0.4481 0.016 Uiso 1 1 calc R
H5B H 0.2301 0.2922 0.4472 0.016 Uiso 1 1 calc R
C6 C 0.29674(11) 0.19217(18) 0.12311(14) 0.0174(6) Uani 1 1 d .
H6A H 0.2621 0.1640 0.1018 0.026 Uiso 1 1 calc R
H6B H 0.3226 0.1399 0.1380 0.026 Uiso 1 1 calc R
H6C H 0.3158 0.2334 0.0872 0.026 Uiso 1 1 calc R
C7 C 0.32457(12) 0.19595(19) 0.38610(14) 0.0206(6) Uani 1 1 d .
H7A H 0.3491 0.2403 0.4136 0.031 Uiso 1 1 calc R
H7B H 0.3481 0.1453 0.3636 0.031 Uiso 1 1 calc R
H7C H 0.2967 0.1658 0.4188 0.031 Uiso 1 1 calc R
C8 C 0.03298(11) 0.5076(2) 0.13725(13) 0.0135(5) Uani 1 1 d .
H8A H 0.0125 0.5638 0.1161 0.016 Uiso 1 1 calc R
H8B H 0.0187 0.4479 0.1134 0.016 Uiso 1 1 calc R
C9 C -0.03237(10) 0.48860(18) 0.23693(13) 0.0121(5) Uani 1 1 d .
C10 C -0.05025(10) 0.48535(19) 0.31001(13) 0.0131(5) Uani 1 1 d .
H10 H -0.0901 0.4751 0.3162 0.016 Uiso 1 1 calc R
C11 C -0.01954(10) 0.49460(17) 0.37546(13) 0.0121(5) Uani 1 1 d .
C12 C 0.06201(11) 0.52000(19) 0.45258(13) 0.0152(5) Uani 1 1 d .
H12A H 0.0509 0.4649 0.4840 0.018 Uiso 1 1 calc R
H12B H 0.0471 0.5804 0.4747 0.018 Uiso 1 1 calc R
C13 C -0.07918(11) 0.47396(19) 0.18067(13) 0.0165(5) Uani 1 1 d .
H13A H -0.0788 0.5283 0.1464 0.025 Uiso 1 1 calc R
H13B H -0.1164 0.4711 0.2049 0.025 Uiso 1 1 calc R
H13C H -0.0725 0.4130 0.1546 0.025 Uiso 1 1 calc R
C14 C -0.05489(11) 0.4900(2) 0.44360(14) 0.0200(6) Uani 1 1 d .
H14A H -0.0418 0.4357 0.4737 0.030 Uiso 1 1 calc R
H14B H -0.0952 0.4803 0.4309 0.030 Uiso 1 1 calc R
H14C H -0.0507 0.5510 0.4705 0.030 Uiso 1 1 calc R
C15 C 0.20779(11) 0.72081(18) 0.11007(13) 0.0144(5) Uani 1 1 d .
H15A H 0.2408 0.7217 0.0765 0.017 Uiso 1 1 calc R
H15B H 0.1798 0.7697 0.0931 0.017 Uiso 1 1 calc R
C16 C 0.25189(11) 0.83298(19) 0.19380(13) 0.0146(5) Uani 1 1 d .
C17 C 0.27355(10) 0.86647(17) 0.26077(14) 0.0157(5) Uani 1 1 d .
H17 H 0.2925 0.9274 0.2579 0.019 Uiso 1 1 calc R
C18 C 0.27227(11) 0.82630(19) 0.33110(14) 0.0152(6) Uani 1 1 d .
C19 C 0.24743(12) 0.71192(19) 0.42529(13) 0.0178(6) Uani 1 1 d .
H19A H 0.2290 0.7632 0.4547 0.021 Uiso 1 1 calc R
H19B H 0.2873 0.7044 0.4425 0.021 Uiso 1 1 calc R
C20 C 0.25717(12) 0.9039(2) 0.13126(13) 0.0212(6) Uani 1 1 d .
H20A H 0.2749 0.8712 0.0898 0.032 Uiso 1 1 calc R
H20B H 0.2809 0.9592 0.1460 0.032 Uiso 1 1 calc R
H20C H 0.2191 0.9272 0.1175 0.032 Uiso 1 1 calc R
C21 C 0.30109(12) 0.88651(19) 0.38935(14) 0.0218(6) Uani 1 1 d .
H21A H 0.2736 0.9008 0.4279 0.033 Uiso 1 1 calc R
H21B H 0.3149 0.9475 0.3683 0.033 Uiso 1 1 calc R
H21C H 0.3334 0.8501 0.4095 0.033 Uiso 1 1 calc R
C22 C 0.18967(11) 0.44423(18) 0.10660(12) 0.0114(5) Uani 1 1 d .
C23 C 0.13061(11) 0.43468(18) 0.11794(12) 0.0119(5) Uani 1 1 d .
C24 C 0.09623(11) 0.51802(18) 0.12304(12) 0.0120(5) Uani 1 1 d .
C25 C 0.12157(11) 0.61107(17) 0.12073(12) 0.0119(5) Uani 1 1 d .
C26 C 0.18034(11) 0.62047(18) 0.10903(12) 0.0122(5) Uani 1 1 d .
C27 C 0.2146(1) 0.53634(18) 0.10168(12) 0.0125(5) Uani 1 1 d .
C28 C 0.10459(11) 0.33494(18) 0.13205(13) 0.0167(6) Uani 1 1 d .
H28A H 0.0715 0.3430 0.1649 0.020 Uiso 1 1 calc R
H28B H 0.1332 0.2946 0.1576 0.020 Uiso 1 1 calc R
C29 C 0.08464(13) 0.2797(2) 0.06436(15) 0.0259(6) Uani 1 1 d .
H29A H 0.0686 0.2167 0.0787 0.039 Uiso 1 1 calc R
H29B H 0.1172 0.2692 0.0319 0.039 Uiso 1 1 calc R
H29C H 0.0553 0.3178 0.0392 0.039 Uiso 1 1 calc R
C30 C 0.08538(11) 0.70082(19) 0.13809(14) 0.0172(6) Uani 1 1 d .
H30A H 0.0542 0.6814 0.1713 0.021 Uiso 1 1 calc R
H30B H 0.1096 0.7485 0.1640 0.021 Uiso 1 1 calc R
C31 C 0.05918(13) 0.7504(2) 0.07196(16) 0.0290(7) Uani 1 1 d .
H31A H 0.0368 0.8069 0.0876 0.043 Uiso 1 1 calc R
H31B H 0.0342 0.7045 0.0466 0.043 Uiso 1 1 calc R
H31C H 0.0897 0.7717 0.0393 0.043 Uiso 1 1 calc R
C32 C 0.27896(10) 0.54693(19) 0.09563(13) 0.0150(5) Uani 1 1 d .
H32A H 0.2972 0.4903 0.1193 0.018 Uiso 1 1 calc R
H32B H 0.2908 0.6059 0.1224 0.018 Uiso 1 1 calc R
C33 C 0.30131(12) 0.5543(2) 0.01723(14) 0.0219(6) Uani 1 1 d .
H33A H 0.3430 0.5609 0.0178 0.033 Uiso 1 1 calc R
H33B H 0.2844 0.6112 -0.0064 0.033 Uiso 1 1 calc R
H33C H 0.2907 0.4955 -0.0095 0.033 Uiso 1 1 calc R
C34 C 0.21743(10) 0.44003(19) 0.43486(13) 0.0124(5) Uani 1 1 d .
C35 C 0.15803(11) 0.43752(18) 0.44266(12) 0.0115(5) Uani 1 1 d .
C36 C 0.12703(10) 0.52552(18) 0.44825(12) 0.0125(5) Uani 1 1 d .
C37 C 0.15575(11) 0.61545(18) 0.44507(13) 0.0137(5) Uani 1 1 d .
C38 C 0.21569(11) 0.61695(18) 0.43564(12) 0.0128(5) Uani 1 1 d .
C39 C 0.24602(10) 0.52963(18) 0.43115(12) 0.0114(5) Uani 1 1 d .
C40 C 0.12575(11) 0.34175(18) 0.44163(13) 0.0149(5) Uani 1 1 d .
H40A H 0.1464 0.2953 0.4101 0.018 Uiso 1 1 calc R
H40B H 0.0875 0.3526 0.4202 0.018 Uiso 1 1 calc R
C41 C 0.11847(12) 0.2963(2) 0.51695(14) 0.0209(6) Uani 1 1 d .
H41A H 0.0977 0.2346 0.5126 0.031 Uiso 1 1 calc R
H41B H 0.0969 0.3408 0.5480 0.031 Uiso 1 1 calc R
H41C H 0.1562 0.2843 0.5383 0.031 Uiso 1 1 calc R
C42 C 0.12193(12) 0.70971(19) 0.44773(14) 0.0188(6) Uani 1 1 d .
H42A H 0.1476 0.7627 0.4638 0.023 Uiso 1 1 calc R
H42B H 0.0912 0.7031 0.4843 0.023 Uiso 1 1 calc R
C43 C 0.09508(12) 0.73840(19) 0.37532(15) 0.0228(6) Uani 1 1 d .
H43A H 0.0738 0.7992 0.3811 0.034 Uiso 1 1 calc R
H43B H 0.0690 0.6870 0.3593 0.034 Uiso 1 1 calc R
H43C H 0.1252 0.7474 0.3391 0.034 Uiso 1 1 calc R
C44 C 0.3107(1) 0.53177(19) 0.41957(13) 0.0167(6) Uani 1 1 d .
H44A H 0.3223 0.4715 0.3942 0.020 Uiso 1 1 calc R
H44B H 0.3202 0.5873 0.3877 0.020 Uiso 1 1 calc R
C45 C 0.34516(11) 0.5405(2) 0.48919(14) 0.0230(6) Uani 1 1 d .
H45A H 0.3860 0.5418 0.4776 0.035 Uiso 1 1 calc R
H45B H 0.3370 0.4847 0.5205 0.035 Uiso 1 1 calc R
H45C H 0.3346 0.6006 0.5143 0.035 Uiso 1 1 calc R
C46 C 0.38349(13) 0.6805(2) 0.21628(19) 0.0351(8) Uani 1 1 d .
H46A H 0.3431 0.7001 0.2230 0.042 Uiso 1 1 calc R
H46B H 0.3874 0.6495 0.1681 0.042 Uiso 1 1 calc R
C47 C 0.42259(13) 0.7688(2) 0.2218(2) 0.0399(9) Uani 1 1 d .
H47A H 0.4457 0.7763 0.1772 0.048 Uiso 1 1 calc R
H47B H 0.4001 0.8289 0.2295 0.048 Uiso 1 1 calc R
C48 C 0.45950(17) 0.7483(2) 0.2849(2) 0.0615(12) Uani 1 1 d .
H48A H 0.4978 0.7263 0.2690 0.074 Uiso 1 1 calc R
H48B H 0.4640 0.8071 0.3153 0.074 Uiso 1 1 calc R
C49 C 0.42989(17) 0.6710(3) 0.32496(18) 0.0515(10) Uani 1 1 d .
H49A H 0.4577 0.6303 0.3516 0.062 Uiso 1 1 calc R
H49B H 0.4026 0.6992 0.3601 0.062 Uiso 1 1 calc R
C50 C 0.46066(14) 0.2764(2) 0.2812(2) 0.0479(10) Uani 1 1 d .
H50A H 0.4602 0.2849 0.2279 0.057 Uiso 1 1 calc R
H50B H 0.4384 0.2175 0.2934 0.057 Uiso 1 1 calc R
C51 C 0.52060(13) 0.2665(2) 0.30766(15) 0.0300(7) Uani 1 1 d .
H51A H 0.5477 0.3018 0.2760 0.036 Uiso 1 1 calc R
H51B H 0.5322 0.1975 0.3109 0.036 Uiso 1 1 calc R
C52 C 0.51683(16) 0.3128(3) 0.38191(18) 0.0445(9) Uani 1 1 d .
H52A H 0.5026 0.2661 0.4184 0.053 Uiso 1 1 calc R
H52B H 0.5544 0.3383 0.3977 0.053 Uiso 1 1 calc R
C53 C 0.47454(15) 0.3941(3) 0.36962(19) 0.0450(9) Uani 1 1 d .
H53A H 0.4539 0.4094 0.4150 0.054 Uiso 1 1 calc R
H53B H 0.4945 0.4535 0.3529 0.054 Uiso 1 1 calc R
C54 C 0.41990(14) 0.3800(3) 0.07800(17) 0.0371(8) Uani 1 1 d .
H54A H 0.3814 0.3793 0.0558 0.045 Uiso 1 1 calc R
H54B H 0.4301 0.3128 0.0922 0.045 Uiso 1 1 calc R
C55 C 0.46328(15) 0.4201(3) 0.02554(17) 0.0416(9) Uani 1 1 d .
H55A H 0.4899 0.3687 0.0092 0.050 Uiso 1 1 calc R
H55B H 0.4443 0.4489 -0.0173 0.050 Uiso 1 1 calc R
C56 C 0.4931(2) 0.4942(3) 0.0672(3) 0.0736(15) Uani 1 1 d .
H56A H 0.4822 0.5597 0.0499 0.088 Uiso 1 1 calc R
H56B H 0.5350 0.4866 0.0614 0.088 Uiso 1 1 calc R
C57 C 0.47733(14) 0.4826(3) 0.1432(2) 0.0466(9) Uani 1 1 d .
H57A H 0.5038 0.4376 0.1682 0.056 Uiso 1 1 calc R
H57B H 0.4775 0.5459 0.1686 0.056 Uiso 1 1 calc R
C58 C 0.11627(13) -0.0392(2) 0.26046(19) 0.0356(7) Uani 1 1 d .
H58A H 0.1409 -0.0864 0.2347 0.043 Uiso 1 1 calc R
H58B H 0.0775 -0.0673 0.2651 0.043 Uiso 1 1 calc R
C59 C 0.14062(14) -0.0160(2) 0.33393(17) 0.0343(8) Uani 1 1 d .
H59A H 0.1645 -0.0702 0.3522 0.041 Uiso 1 1 calc R
H59B H 0.1098 -0.0025 0.3693 0.041 Uiso 1 1 calc R
C60 C 0.17681(15) 0.0748(2) 0.32027(17) 0.0343(8) Uani 1 1 d .
H60A H 0.1647 0.1288 0.3522 0.041 Uiso 1 1 calc R
H60B H 0.2178 0.0613 0.3287 0.041 Uiso 1 1 calc R
C61 C 0.16603(14) 0.0992(2) 0.24235(19) 0.0382(8) Uani 1 1 d .
H61A H 0.1621 0.1704 0.2362 0.046 Uiso 1 1 calc R
H61B H 0.1981 0.0764 0.2118 0.046 Uiso 1 1 calc R

loop_
_atom_site_aniso_label
_atom_site_aniso_U_11
_atom_site_aniso_U_22
_atom_site_aniso_U_33
_atom_site_aniso_U_23
_atom_site_aniso_U_13
_atom_site_aniso_U_12
Cu1 0.01421(14) 0.02034(15) 0.01026(14) 0.00014(14) -0.00036(13) 0.00111(12)
Cu2 0.01661(14) 0.01866(15) 0.00853(14) -0.00038(12) -0.00131(12) -0.00094(13)
Cu3 0.01853(15) 0.01753(14) 0.00994(14) 0.00031(13) -0.00120(13) -0.00194(12)
K1 0.0184(3) 0.0188(3) 0.0165(3) 0.0008(2) -0.0012(2) -0.0034(2)
Cl1 0.0174(3) 0.0191(3) 0.0163(3) 0.0001(3) -0.0004(2) 0.0001(2)
O1 0.0326(10) 0.0191(9) 0.0349(11) -0.0018(10) 0.0004(10) -0.0095(8)
O2 0.0347(13) 0.0277(12) 0.0599(16) -0.0084(11) -0.0222(11) 0.0114(10)
O3 0.0231(11) 0.0495(14) 0.0289(12) -0.0179(10) 0.0056(9) -0.0107(10)
O4 0.0357(14) 0.0528(16) 0.0497(15) 0.0149(12) -0.0143(11) -0.0032(12)
N1 0.0127(11) 0.0140(11) 0.0097(10) 0.0008(9) -0.0011(8) 0.0039(9)
N2 0.0145(11) 0.0158(12) 0.0076(10) -0.0006(8) -0.0009(8) 0.0011(9)
N3 0.0141(11) 0.0143(11) 0.0084(10) -0.0004(8) 0.0000(8) -0.0013(9)
N4 0.0135(11) 0.0163(12) 0.0076(10) -0.0014(8) 0.0009(8) 0.0010(9)
N5 0.0159(12) 0.0139(11) 0.0104(10) -0.0003(8) -0.0005(8) -0.0031(9)
N6 0.0174(12) 0.0169(12) 0.0108(10) 0.0007(9) -0.0025(9) -0.0034(10)
C1 0.0119(13) 0.0190(14) 0.0083(12) -0.001(1) -0.0003(10) 0.0014(11)
C2 0.0123(13) 0.0160(14) 0.0113(12) -0.0009(10) 0.0038(10) -0.0027(11)
C3 0.0120(12) 0.0130(12) 0.0176(14) -0.0014(10) 0.0001(10) 0.0028(10)
C4 0.0103(13) 0.0114(13) 0.0160(13) 0.0025(10) -0.0011(10) 0.0007(10)
C5 0.0143(13) 0.0181(14) 0.0076(12) 0.0027(10) 0.0016(10) 0.0009(11)
C6 0.0181(14) 0.0182(14) 0.0160(13) -0.0018(11) 0.0026(11) 0.0044(11)
C7 0.0245(15) 0.0219(15) 0.0155(14) 0.0005(11) 0.0008(12) 0.0073(12)
C8 0.0151(13) 0.0152(14) 0.0101(12) -0.0014(10) -0.002(1) -0.0006(11)
C9 0.0085(12) 0.0106(12) 0.0172(12) -0.0013(10) -0.0009(9) 0.0009(10)
C10 0.0082(12) 0.0146(13) 0.0166(14) 0.0003(10) 0.0007(9) -0.0022(10)
C11 0.0144(13) 0.0101(12) 0.0119(12) 0.0003(9) 0.0037(10) 0.0024(10)
C12 0.0152(13) 0.0185(14) 0.0119(12) -0.0003(11) 0.0006(10) 0.0015(11)
C13 0.0146(13) 0.0197(14) 0.0152(13) -0.0008(11) -0.0006(10) -0.0029(11)
C14 0.0157(13) 0.0321(16) 0.0122(12) -0.0010(11) 0.0038(11) 0.0002(12)
C15 0.0154(13) 0.0166(13) 0.0112(12) 0.0021(10) 0.0013(10) -0.0033(11)
C16 0.0123(13) 0.0160(13) 0.0154(13) 0.0037(10) 0.003(1) 0.0006(11)
C17 0.0181(13) 0.0112(11) 0.0179(13) 0.0014(11) 0.0015(11) -0.0051(9)
C18 0.0120(13) 0.0168(14) 0.0167(13) -0.0032(11) -0.0007(10) -0.0013(11)
C19 0.0249(15) 0.0171(14) 0.0113(13) -0.0017(10) -0.0029(11) -0.0052(12)
C20 0.0306(16) 0.0182(14) 0.0148(13) 0.0014(11) -0.0014(12) -0.0027(12)
C21 0.0277(16) 0.0183(15) 0.0195(15) 0.0005(11) -0.0038(12) -0.0071(12)
C22 0.0161(14) 0.0148(13) 0.0033(11) -0.0007(9) -0.0014(10) 0.0019(11)
C23 0.0162(13) 0.0155(13) 0.0039(11) 0.0005(10) -0.0023(9) 0.0012(11)
C24 0.0141(13) 0.0182(13) 0.0036(11) -0.0004(10) -0.0025(9) -0.0001(11)
C25 0.0175(13) 0.0148(13) 0.0035(11) 0.0003(9) -0.0023(10) 0.0028(11)
C26 0.0170(14) 0.0152(13) 0.0044(11) 0.0014(9) -0.0013(10) 0.0009(11)
C27 0.0124(13) 0.0213(14) 0.0038(11) 0.0007(10) 0.0000(9) 0.0000(11)
C28 0.0198(14) 0.0156(14) 0.0148(13) 0.0052(10) -0.0008(11) -0.0012(11)
C29 0.0267(16) 0.0197(15) 0.0313(16) -0.0048(12) -0.0046(13) -0.0020(13)
C30 0.0185(14) 0.0160(14) 0.0169(13) -0.0029(10) 0.0019(11) 0.0027(11)
C31 0.0265(17) 0.0236(16) 0.0368(18) 0.0041(13) -0.0049(14) 0.0095(13)
C32 0.0137(13) 0.0202(14) 0.0110(12) -0.0004(10) -0.0008(10) 0.0024(11)
C33 0.0188(14) 0.0286(16) 0.0183(14) 0.0019(11) 0.0041(11) -0.0009(12)
C34 0.0145(13) 0.0191(14) 0.0037(11) 0.0016(10) -0.0033(10) 0.0033(11)
C35 0.0175(13) 0.0150(13) 0.0021(11) 0.0008(9) -0.0014(10) 0.0000(11)
C36 0.0126(12) 0.0189(14) 0.0060(11) -0.003(1) 0.0008(9) -0.0006(11)
C37 0.0216(14) 0.0153(14) 0.0042(11) -0.0013(9) -0.0047(10) 0.0014(11)
C38 0.0197(14) 0.0175(14) 0.0011(11) -0.0011(10) -0.003(1) 0.0005(11)
C39 0.0111(12) 0.0186(14) 0.0045(11) 0.001(1) -0.0013(9) -0.0040(11)
C40 0.0148(13) 0.0171(14) 0.0126(12) 0.0024(10) 0.0008(11) -0.0009(11)
C41 0.0236(15) 0.0199(15) 0.0193(14) 0.0037(11) -0.0005(12) -0.0039(12)
C42 0.0247(15) 0.0142(13) 0.0176(13) -0.0054(11) -0.0013(11) 0.0011(12)
C43 0.0268(16) 0.0156(14) 0.0260(15) -0.0007(12) -0.0076(12) 0.0031(12)
C44 0.0129(13) 0.0232(15) 0.0142(13) -0.0004(11) -0.0014(10) -0.0037(11)
C45 0.0175(14) 0.0313(17) 0.0202(14) 0.0004(12) -0.0030(11) -0.0025(12)
C46 0.0230(17) 0.0283(17) 0.054(2) 0.0004(15) -0.0111(15) -0.0010(14)
C47 0.0260(17) 0.0225(17) 0.071(2) 0.0147(16) -0.0134(17) -0.0062(14)
C48 0.067(3) 0.0359(19) 0.081(3) 0.009(2) -0.042(2) -0.0245(18)
C49 0.069(3) 0.059(3) 0.0267(19) 0.0044(17) -0.0009(18) -0.029(2)
C50 0.054(2) 0.0228(15) 0.067(3) -0.0103(18) -0.026(2) 0.0102(14)
C51 0.0297(17) 0.0275(17) 0.0328(18) 0.0015(13) 0.0030(13) 0.0050(14)
C52 0.046(2) 0.054(2) 0.0334(19) -0.0032(16) -0.0107(16) 0.0270(18)
C53 0.045(2) 0.043(2) 0.047(2) -0.0124(17) -0.0192(17) 0.0214(17)
C54 0.0352(19) 0.044(2) 0.0324(18) -0.0150(15) -0.0034(15) 0.0024(16)
C55 0.052(2) 0.046(2) 0.0268(17) 0.0035(15) 0.0084(16) 0.0160(18)
C56 0.078(3) 0.055(3) 0.089(3) -0.035(2) 0.055(3) -0.038(2)
C57 0.0221(18) 0.063(3) 0.054(2) -0.0071(19) 0.0004(16) -0.0117(17)
C58 0.0279(16) 0.0334(16) 0.046(2) 0.0000(16) -0.0014(16) -0.0081(13)
C59 0.0317(17) 0.0319(19) 0.0394(19) 0.0031(15) 0.0034(14) -0.0065(15)
C60 0.0348(19) 0.0290(18) 0.0390(19) -0.0015(14) 0.0040(15) -0.0041(15)
C61 0.0325(19) 0.0313(18) 0.051(2) 0.0165(15) -0.0019(16) -0.0077(15)

loop_
_atom_type_symbol
_atom_type_description
_atom_type_scat_dispersion_real
_atom_type_scat_dispersion_imag
_atom_type_scat_source
C C 0.0033 0.0016 'International Tables Vol C Tables 4.2.6.8 and 6.1.1.4'
H H 0.0000 0.0000 'International Tables Vol C Tables 4.2.6.8 and 6.1.1.4'
N N 0.0061 0.0033 'International Tables Vol C Tables 4.2.6.8 and 6.1.1.4'
O O 0.0106 0.0060 'International Tables Vol C Tables 4.2.6.8 and 6.1.1.4'
Cl Cl 0.1484 0.1585 'International Tables Vol C Tables 4.2.6.8 and 6.1.1.4'
K K 0.2009 0.2494 'International Tables Vol C Tables 4.2.6.8 and 6.1.1.4'
Cu Cu 0.3201 1.2651 'International Tables Vol C Tables 4.2.6.8 and 6.1.1.4'

loop_
_geom_angle_atom_site_label_1
_geom_angle_atom_site_label_2
_geom_angle_atom_site_label_3
_geom_angle
N2 Cu1 N1 103.32(8)
N2 Cu1 Cl1 127.79(6)
N1 Cu1 Cl1 127.50(6)
N2 Cu1 K1 72.93(6)
N1 Cu1 K1 71.62(6)
Cl1 Cu1 K1 109.30(2)
N3 Cu2 N4 104.90(9)
N3 Cu2 Cl1 127.84(6)
N4 Cu2 Cl1 127.26(6)
N5 Cu3 N6 105.32(8)
N5 Cu3 Cl1 127.49(6)
N6 Cu3 Cl1 127.06(7)
O2 K1 O3 82.06(7)
O2 K1 O1 87.78(6)
O3 K1 O1 79.67(6)
O2 K1 N1 125.27(6)
O3 K1 N1 99.18(6)
O1 K1 N1 146.69(6)
O2 K1 Cu1 128.51(6)
O3 K1 Cu1 133.83(5)
O1 K1 Cu1 127.65(4)
N1 K1 Cu1 36.43(4)
O2 K1 N2 92.91(7)
O3 K1 N2 147.95(6)
O1 K1 N2 131.98(6)
N1 K1 N2 58.30(5)
Cu1 K1 N2 36.11(4)
O2 K1 C3 81.14(7)
O3 K1 C3 103.37(7)
O1 K1 C3 167.92(6)
N1 K1 C3 44.99(6)
Cu1 K1 C3 58.31(4)
N2 K1 C3 44.67(6)
O2 K1 C4 76.80(7)
O3 K1 C4 126.42(7)
O1 K1 C4 146.22(7)
N1 K1 C4 58.58(6)
Cu1 K1 C4 52.73(4)
N2 K1 C4 23.89(6)
C3 K1 C4 25.35(6)
O2 K1 C2 101.82(7)
O3 K1 C2 92.10(6)
O1 K1 C2 166.46(7)
N1 K1 C2 23.91(6)
Cu1 K1 C2 52.45(4)
N2 K1 C2 57.80(6)
C3 K1 C2 25.18(6)
C4 K1 C2 46.83(6)
O2 K1 C46 107.94(7)
O3 K1 C46 72.52(8)
O1 K1 C46 22.98(7)
N1 K1 C46 124.75(7)
Cu1 K1 C46 116.87(6)
N2 K1 C46 138.13(7)
C3 K1 C46 169.01(7)
C4 K1 C46 161.03(8)
C2 K1 C46 143.83(7)
O2 K1 C44 86.78(7)
O3 K1 C44 148.98(6)
O1 K1 C44 71.02(6)
N1 K1 C44 110.83(6)
Cu1 K1 C44 74.70(4)
N2 K1 C44 61.11(6)
C3 K1 C44 103.36(6)
C4 K1 C44 78.17(6)
C2 K1 C44 118.56(6)
C46 K1 C44 83.71(7)
O2 K1 C50 21.69(8)
O3 K1 C50 69.64(9)
O1 K1 C50 102.48(7)
N1 K1 C50 108.31(7)
Cu1 K1 C50 124.77(6)
N2 K1 C50 94.57(8)
C3 K1 C50 68.35(7)
C4 K1 C50 73.06(8)
C2 K1 C50 84.42(7)
C46 K1 C50 118.13(8)
C44 K1 C50 106.53(8)
Cu1 Cl1 Cu2 116.31(3)
Cu1 Cl1 Cu3 119.41(3)
Cu2 Cl1 Cu3 124.28(3)
C46 O1 C49 106.1(2)
C46 O1 K1 109.79(16)
C49 O1 K1 142.58(18)
C53 O2 C50 108.7(2)
C53 O2 K1 132.80(18)
C50 O2 K1 116.49(18)
C54 O3 C57 106.1(2)
C54 O3 K1 127.32(18)
C57 O3 K1 123.48(18)
C61 O4 C58 104.2(2)
C2 N1 C1 117.7(2)
C2 N1 Cu1 117.64(16)
C1 N1 Cu1 124.05(16)
C2 N1 K1 84.18(14)
C1 N1 K1 121.24(15)
Cu1 N1 K1 71.95(6)
C4 N2 C5 118.1(2)
C4 N2 Cu1 118.20(16)
C5 N2 Cu1 123.61(16)
C4 N2 K1 81.40(14)
C5 N2 K1 121.48(15)
Cu1 N2 K1 70.95(6)
C9 N3 C8 118.8(2)
C9 N3 Cu2 117.01(16)
C8 N3 Cu2 124.21(16)
C11 N4 C12 118.7(2)
C11 N4 Cu2 116.72(16)
C12 N4 Cu2 124.50(16)
C16 N5 C15 118.2(2)
C16 N5 Cu3 116.79(16)
C15 N5 Cu3 124.85(16)
C18 N6 C19 118.4(2)
C18 N6 Cu3 116.55(17)
C19 N6 Cu3 125.06(17)
N1 C1 C22 111.38(19)
N1 C1 H1A 109.4
C22 C1 H1A 109.4
N1 C1 H1B 109.4
C22 C1 H1B 109.4
H1A C1 H1B 108.0
N1 C2 C3 124.3(2)
N1 C2 C6 119.9(2)
C3 C2 C6 115.8(2)
N1 C2 K1 71.91(14)
C3 C2 K1 75.50(14)
C6 C2 K1 126.99(16)
C2 C3 C4 131.9(2)
C2 C3 K1 79.32(14)
C4 C3 K1 78.25(14)
C2 C3 H3 114.0
C4 C3 H3 114.0
K1 C3 H3 118.5
N2 C4 C3 124.1(2)
N2 C4 C7 120.0(2)
C3 C4 C7 115.9(2)
N2 C4 K1 74.71(14)
C3 C4 K1 76.40(14)
C7 C4 K1 121.83(16)
N2 C5 C34 111.08(19)
N2 C5 H5A 109.4
C34 C5 H5A 109.4
N2 C5 H5B 109.4
C34 C5 H5B 109.4
H5A C5 H5B 108.0
C2 C6 H6A 109.5
C2 C6 H6B 109.5
H6A C6 H6B 109.5
C2 C6 H6C 109.5
H6A C6 H6C 109.5
H6B C6 H6C 109.5
C4 C7 H7A 109.5
C4 C7 H7B 109.5
H7A C7 H7B 109.5
C4 C7 H7C 109.5
H7A C7 H7C 109.5
H7B C7 H7C 109.5
N3 C8 C24 111.27(19)
N3 C8 H8A 109.4
C24 C8 H8A 109.4
N3 C8 H8B 109.4
C24 C8 H8B 109.4
H8A C8 H8B 108.0
N3 C9 C10 124.7(2)
N3 C9 C13 119.5(2)
C10 C9 C13 115.7(2)
C11 C10 C9 131.6(2)
C11 C10 H10 114.2
C9 C10 H10 114.2
N4 C11 C10 124.9(2)
N4 C11 C14 119.5(2)
C10 C11 C14 115.6(2)
N4 C12 C36 111.5(2)
N4 C12 H12A 109.3
C36 C12 H12A 109.3
N4 C12 H12B 109.3
C36 C12 H12B 109.3
H12A C12 H12B 108.0
C9 C13 H13A 109.5
C9 C13 H13B 109.5
H13A C13 H13B 109.5
C9 C13 H13C 109.5
H13A C13 H13C 109.5
H13B C13 H13C 109.5
C11 C14 H14A 109.5
C11 C14 H14B 109.5
H14A C14 H14B 109.5
C11 C14 H14C 109.5
H14A C14 H14C 109.5
H14B C14 H14C 109.5
N5 C15 C26 111.09(19)
N5 C15 H15A 109.4
C26 C15 H15A 109.4
N5 C15 H15B 109.4
C26 C15 H15B 109.4
H15A C15 H15B 108.0
N5 C16 C17 124.4(2)
N5 C16 C20 120.3(2)
C17 C16 C20 115.3(2)
C18 C17 C16 132.0(2)
C18 C17 H17 114.0
C16 C17 H17 114.0
N6 C18 C17 124.7(2)
N6 C18 C21 119.9(2)
C17 C18 C21 115.4(2)
N6 C19 C38 111.5(2)
N6 C19 H19A 109.3
C38 C19 H19A 109.3
N6 C19 H19B 109.3
C38 C19 H19B 109.3
H19A C19 H19B 108.0
C16 C20 H20A 109.5
C16 C20 H20B 109.5
H20A C20 H20B 109.5
C16 C20 H20C 109.5
H20A C20 H20C 109.5
H20B C20 H20C 109.5
C18 C21 H21A 109.5
C18 C21 H21B 109.5
H21A C21 H21B 109.5
C18 C21 H21C 109.5
H21A C21 H21C 109.5
H21B C21 H21C 109.5
C27 C22 C23 120.3(2)
C27 C22 C1 119.9(2)
C23 C22 C1 119.5(2)
C24 C23 C22 119.9(2)
C24 C23 C28 119.7(2)
C22 C23 C28 120.2(2)
C23 C24 C25 119.9(2)
C23 C24 C8 119.7(2)
C25 C24 C8 120.2(2)
C26 C25 C24 120.1(2)
C26 C25 C30 120.1(2)
C24 C25 C30 119.5(2)
C25 C26 C27 119.8(2)
C25 C26 C15 119.8(2)
C27 C26 C15 120.3(2)
C22 C27 C26 119.9(2)
C22 C27 C32 120.4(2)
C26 C27 C32 119.4(2)
C23 C28 C29 115.3(2)
C23 C28 H28A 108.4
C29 C28 H28A 108.4
C23 C28 H28B 108.4
C29 C28 H28B 108.4
H28A C28 H28B 107.5
C28 C29 H29A 109.5
C28 C29 H29B 109.5
H29A C29 H29B 109.5
C28 C29 H29C 109.5
H29A C29 H29C 109.5
H29B C29 H29C 109.5
C31 C30 C25 114.5(2)
C31 C30 H30A 108.6
C25 C30 H30A 108.6
C31 C30 H30B 108.6
C25 C30 H30B 108.6
H30A C30 H30B 107.6
C30 C31 H31A 109.5
C30 C31 H31B 109.5
H31A C31 H31B 109.5
C30 C31 H31C 109.5
H31A C31 H31C 109.5
H31B C31 H31C 109.5
C27 C32 C33 114.3(2)
C27 C32 H32A 108.7
C33 C32 H32A 108.7
C27 C32 H32B 108.7
C33 C32 H32B 108.7
H32A C32 H32B 107.6
C32 C33 H33A 109.5
C32 C33 H33B 109.5
H33A C33 H33B 109.5
C32 C33 H33C 109.5
H33A C33 H33C 109.5
H33B C33 H33C 109.5
C35 C34 C39 120.0(2)
C35 C34 C5 120.4(2)
C39 C34 C5 119.4(2)
C34 C35 C36 119.7(2)
C34 C35 C40 121.0(2)
C36 C35 C40 119.2(2)
C37 C36 C35 120.3(2)
C37 C36 C12 121.4(2)
C35 C36 C12 118.2(2)
C36 C37 C38 119.4(2)
C36 C37 C42 120.0(2)
C38 C37 C42 120.5(2)
C39 C38 C37 119.9(2)
C39 C38 C19 119.0(2)
C37 C38 C19 121.0(2)
C38 C39 C34 120.6(2)
C38 C39 C44 119.6(2)
C34 C39 C44 119.7(2)
C35 C40 C41 113.4(2)
C35 C40 H40A 108.9
C41 C40 H40A 108.9
C35 C40 H40B 108.9
C41 C40 H40B 108.9
H40A C40 H40B 107.7
C40 C41 H41A 109.5
C40 C41 H41B 109.5
H41A C41 H41B 109.5
C40 C41 H41C 109.5
H41A C41 H41C 109.5
H41B C41 H41C 109.5
C37 C42 C43 113.9(2)
C37 C42 H42A 108.8
C43 C42 H42A 108.8
C37 C42 H42B 108.8
C43 C42 H42B 108.8
H42A C42 H42B 107.7
C42 C43 H43A 109.5
C42 C43 H43B 109.5
H43A C43 H43B 109.5
C42 C43 H43C 109.5
H43A C43 H43C 109.5
H43B C43 H43C 109.5
C45 C44 C39 114.1(2)
C45 C44 K1 130.53(16)
C39 C44 K1 111.95(14)
C45 C44 H44A 108.7
C39 C44 H44A 108.7
K1 C44 H44A 37.3
C45 C44 H44B 108.7
C39 C44 H44B 108.7
K1 C44 H44B 71.6
H44A C44 H44B 107.6
C44 C45 H45A 109.5
C44 C45 H45B 109.5
H45A C45 H45B 109.5
C44 C45 H45C 109.5
H45A C45 H45C 109.5
H45B C45 H45C 109.5
O1 C46 C47 107.2(2)
O1 C46 K1 47.22(12)
C47 C46 K1 152.7(2)
O1 C46 H46A 110.3
C47 C46 H46A 110.3
K1 C46 H46A 90.6
O1 C46 H46B 110.3
C47 C46 H46B 110.3
K1 C46 H46B 77.4
H46A C46 H46B 108.5
C48 C47 C46 104.5(3)
C48 C47 H47A 110.8
C46 C47 H47A 110.8
C48 C47 H47B 110.8
C46 C47 H47B 110.8
H47A C47 H47B 108.9
C49 C48 C47 105.1(3)
C49 C48 H48A 110.7
C47 C48 H48A 110.7
C49 C48 H48B 110.7
C47 C48 H48B 110.7
H48A C48 H48B 108.8
O1 C49 C48 106.2(3)
O1 C49 H49A 110.5
C48 C49 H49A 110.5
O1 C49 H49B 110.5
C48 C49 H49B 110.5
H49A C49 H49B 108.7
O2 C50 C51 107.3(3)
O2 C50 K1 41.82(13)
C51 C50 K1 144.17(19)
O2 C50 H50A 110.2
C51 C50 H50A 110.2
K1 C50 H50A 76.2
O2 C50 H50B 110.2
C51 C50 H50B 110.2
K1 C50 H50B 100.0
H50A C50 H50B 108.5
C50 C51 C52 101.8(3)
C50 C51 H51A 111.4
C52 C51 H51A 111.4
C50 C51 H51B 111.4
C52 C51 H51B 111.4
H51A C51 H51B 109.3
C53 C52 C51 102.3(3)
C53 C52 H52A 111.3
C51 C52 H52A 111.3
C53 C52 H52B 111.3
C51 C52 H52B 111.3
H52A C52 H52B 109.2
O2 C53 C52 106.5(3)
O2 C53 H53A 110.4
C52 C53 H53A 110.4
O2 C53 H53B 110.4
C52 C53 H53B 110.4
H53A C53 H53B 108.6
O3 C54 C55 106.4(3)
O3 C54 H54A 110.5
C55 C54 H54A 110.5
O3 C54 H54B 110.5
C55 C54 H54B 110.5
H54A C54 H54B 108.6
C56 C55 C54 103.9(3)
C56 C55 H55A 111.0
C54 C55 H55A 111.0
C56 C55 H55B 111.0
C54 C55 H55B 111.0
H55A C55 H55B 109.0
C55 C56 C57 108.0(3)
C55 C56 H56A 110.1
C57 C56 H56A 110.1
C55 C56 H56B 110.1
C57 C56 H56B 110.1
H56A C56 H56B 108.4
O3 C57 C56 103.5(3)
O3 C57 H57A 111.1
C56 C57 H57A 111.1
O3 C57 H57B 111.1
C56 C57 H57B 111.1
H57A C57 H57B 109.0
O4 C58 C59 105.8(2)
O4 C58 H58A 110.6
C59 C58 H58A 110.6
O4 C58 H58B 110.6
C59 C58 H58B 110.6
H58A C58 H58B 108.7
C58 C59 C60 103.6(2)
C58 C59 H59A 111.0
C60 C59 H59A 111.0
C58 C59 H59B 111.0
C60 C59 H59B 111.0
H59A C59 H59B 109.0
C61 C60 C59 104.4(3)
C61 C60 H60A 110.9
C59 C60 H60A 110.9
C61 C60 H60B 110.9
C59 C60 H60B 110.9
H60A C60 H60B 108.9
O4 C61 C60 106.8(3)
O4 C61 H61A 110.4
C60 C61 H61A 110.4
O4 C61 H61B 110.4
C60 C61 H61B 110.4
H61A C61 H61B 108.6

loop_
_geom_bond_atom_site_label_1
_geom_bond_atom_site_label_2
_geom_bond_distance
Cu1 N2 1.946(2)
Cu1 N1 1.950(2)
Cu1 Cl1 2.1705(7)
Cu1 K1 3.1219(7)
Cu2 N3 1.928(2)
Cu2 N4 1.939(2)
Cu2 Cl1 2.1892(7)
Cu3 N5 1.929(2)
Cu3 N6 1.935(2)
Cu3 Cl1 2.1991(7)
K1 O2 2.617(2)
K1 O3 2.665(2)
K1 O1 2.6852(17)
K1 N1 3.116(2)
K1 N2 3.157(2)
K1 C3 3.213(2)
K1 C4 3.236(3)
K1 C2 3.261(3)
K1 C46 3.442(3)
K1 C44 3.455(3)
K1 C50 3.513(3)
O1 C46 1.428(4)
O1 C49 1.431(4)
O2 C53 1.408(4)
O2 C50 1.451(4)
O3 C54 1.431(3)
O3 C57 1.434(4)
O4 C61 1.430(4)
O4 C58 1.431(4)
N1 C2 1.329(3)
N1 C1 1.487(3)
N2 C4 1.326(3)
N2 C5 1.493(3)
N3 C9 1.322(3)
N3 C8 1.474(3)
N4 C11 1.320(3)
N4 C12 1.476(3)
N5 C16 1.331(3)
N5 C15 1.483(3)
N6 C18 1.329(3)
N6 C19 1.483(3)
C1 C22 1.515(3)
C1 H1A 0.9900
C1 H1B 0.9900
C2 C3 1.412(3)
C2 C6 1.522(3)
C3 C4 1.415(3)
C3 H3 0.9500
C4 C7 1.516(3)
C5 C34 1.516(3)
C5 H5A 0.9900
C5 H5B 0.9900
C6 H6A 0.9800
C6 H6B 0.9800
C6 H6C 0.9800
C7 H7A 0.9800
C7 H7B 0.9800
C7 H7C 0.9800
C8 C24 1.510(3)
C8 H8A 0.9900
C8 H8B 0.9900
C9 C10 1.414(3)
C9 C13 1.523(3)
C10 C11 1.412(3)
C10 H10 0.9500
C11 C14 1.507(3)
C12 C36 1.526(3)
C12 H12A 0.9900
C12 H12B 0.9900
C13 H13A 0.9800
C13 H13B 0.9800
C13 H13C 0.9800
C14 H14A 0.9800
C14 H14B 0.9800
C14 H14C 0.9800
C15 C26 1.523(3)
C15 H15A 0.9900
C15 H15B 0.9900
C16 C17 1.414(3)
C16 C20 1.517(3)
C17 C18 1.412(4)
C17 H17 0.9500
C18 C21 1.516(3)
C19 C38 1.515(4)
C19 H19A 0.9900
C19 H19B 0.9900
C20 H20A 0.9800
C20 H20B 0.9800
C20 H20C 0.9800
C21 H21A 0.9800
C21 H21B 0.9800
C21 H21C 0.9800
C22 C27 1.398(3)
C22 C23 1.404(3)
C23 C24 1.404(3)
C23 C28 1.524(3)
C24 C25 1.411(3)
C25 C26 1.398(3)
C25 C30 1.531(3)
C26 C27 1.414(3)
C27 C32 1.517(3)
C28 C29 1.536(4)
C28 H28A 0.9900
C28 H28B 0.9900
C29 H29A 0.9800
C29 H29B 0.9800
C29 H29C 0.9800
C30 C31 1.527(4)
C30 H30A 0.9900
C30 H30B 0.9900
C31 H31A 0.9800
C31 H31B 0.9800
C31 H31C 0.9800
C32 C33 1.543(3)
C32 H32A 0.9900
C32 H32B 0.9900
C33 H33A 0.9800
C33 H33B 0.9800
C33 H33C 0.9800
C34 C35 1.398(3)
C34 C39 1.404(3)
C35 C36 1.415(3)
C35 C40 1.519(3)
C36 C37 1.409(4)
C37 C38 1.414(3)
C37 C42 1.520(3)
C38 C39 1.398(3)
C39 C44 1.529(3)
C40 C41 1.535(3)
C40 H40A 0.9900
C40 H40B 0.9900
C41 H41A 0.9800
C41 H41B 0.9800
C41 H41C 0.9800
C42 C43 1.529(4)
C42 H42A 0.9900
C42 H42B 0.9900
C43 H43A 0.9800
C43 H43B 0.9800
C43 H43C 0.9800
C44 C45 1.522(3)
C44 H44A 0.9900
C44 H44B 0.9900
C45 H45A 0.9800
C45 H45B 0.9800
C45 H45C 0.9800
C46 C47 1.525(4)
C46 H46A 0.9900
C46 H46B 0.9900
C47 C48 1.478(5)
C47 H47A 0.9900
C47 H47B 0.9900
C48 C49 1.470(5)
C48 H48A 0.9900
C48 H48B 0.9900
C49 H49A 0.9900
C49 H49B 0.9900
C50 C51 1.492(4)
C50 H50A 0.9900
C50 H50B 0.9900
C51 C52 1.514(4)
C51 H51A 0.9900
C51 H51B 0.9900
C52 C53 1.510(4)
C52 H52A 0.9900
C52 H52B 0.9900
C53 H53A 0.9900
C53 H53B 0.9900
C54 C55 1.508(5)
C54 H54A 0.9900
C54 H54B 0.9900
C55 C56 1.455(5)
C55 H55A 0.9900
C55 H55B 0.9900
C56 C57 1.460(5)
C56 H56A 0.9900
C56 H56B 0.9900
C57 H57A 0.9900
C57 H57B 0.9900
C58 C59 1.506(5)
C58 H58A 0.9900
C58 H58B 0.9900
C59 C60 1.530(4)
C59 H59A 0.9900
C59 H59B 0.9900
C60 C61 1.499(4)
C60 H60A 0.9900
C60 H60B 0.9900
C61 H61A 0.9900
C61 H61B 0.9900
